data_7039249
loop_
_publ_author_name
'Haiges, Ralf'
'Vasiliu, Monica'
'Dixon, David A.'
'Christe, Karl O.'

_publ_section_title
;
 The niobium oxoazides [NbO(N3)3], [NbO(N3)3&#x00B7;2CH3CN],
 [(bipy)NbO(N3)3], Cs2[NbO(N3)5] and [PPh4]2[NbO(N3)5].
;
_journal_issue 26
_journal_name_full 'Dalton transactions (Cambridge, England : 2003)'
_journal_page_first 10523
_journal_page_last 10529
_journal_paper_doi 10.1039/c6dt01479h
_journal_volume 45
_journal_year 2016
_chemical_compound_source acetonitrile
_chemical_formula_moiety '2(C24 H20 P), N15 Nb O'
_chemical_formula_sum 'C48 H40 N15 Nb O P2'
_chemical_formula_weight 997.80
_chemical_properties_physical Moisture-sensitive
_space_group_crystal_system triclinic
_space_group_IT_number 2
_space_group_name_Hall '-P 1'
_space_group_name_H-M_alt 'P -1'
_symmetry_space_group_name_Hall '-P 1'
_symmetry_space_group_name_H-M 'P -1'
_atom_sites_solution_hydrogens geom
_audit_update_record
;
2015-08-20 deposited with the CCDC.
2016-05-11 downloaded from the CCDC.
;
_cell_angle_alpha 86.124(2)
_cell_angle_beta 85.660(2)
_cell_angle_gamma 73.9850(10)
_cell_formula_units_Z 2
_cell_length_a 12.9621(12)
_cell_length_b 13.2840(12)
_cell_length_c 14.0506(13)
_cell_measurement_reflns_used 6446
_cell_measurement_temperature 133.(2)
_cell_measurement_theta_max 27.2954
_cell_measurement_theta_min 2.5374
_cell_volume 2316.0(4)
_computing_cell_refinement 'APEX2 v2014.1-1 (Bruker AXS)'
_computing_data_collection 'SMART V5.632'
_computing_data_reduction 'SAINT V8.34A (Bruker AXS, 2013)'
_computing_structure_refinement 'SHELXTL XLMP 2014/1 (Bruker AXS)'
_computing_structure_solution 'SHELXTL XT 2014/1 (Bruker AXS)'
_diffrn_ambient_temperature 133.(2)
_diffrn_detector_area_resol_mean 8.3660
_diffrn_measured_fraction_theta_full 0.980
_diffrn_measured_fraction_theta_max 0.792
_diffrn_measurement_device_type 'Bruker APEX CCD'
_diffrn_measurement_method 'omega- and phi-scans'
_diffrn_radiation_monochromator graphite
_diffrn_radiation_type 'MoK\a '
_diffrn_radiation_wavelength 0.71073
_diffrn_reflns_av_R_equivalents 0.0192
_diffrn_reflns_av_unetI/netI 0.0471
_diffrn_reflns_limit_h_max 17
_diffrn_reflns_limit_h_min -16
_diffrn_reflns_limit_k_max 17
_diffrn_reflns_limit_k_min -16
_diffrn_reflns_limit_l_max 12
_diffrn_reflns_limit_l_min -18
_diffrn_reflns_number 13718
_diffrn_reflns_theta_full 25.24
_diffrn_reflns_theta_max 28.73
_diffrn_reflns_theta_min 1.60
_diffrn_source 'fine-focus tube'
_exptl_absorpt_coefficient_mu 0.385
_exptl_absorpt_correction_T_max 0.98
_exptl_absorpt_correction_T_min 0.85
_exptl_absorpt_correction_type multi-scan
_exptl_absorpt_process_details 'Bruker SADABS V2012/1'
_exptl_crystal_colour yellow
_exptl_crystal_density_diffrn 1.431
_exptl_crystal_density_method 'not measured'
_exptl_crystal_description prism
_exptl_crystal_F_000 1024
_exptl_crystal_recrystallization_method 'Re-crystallisation from solvent: '
_exptl_crystal_size_max 0.600
_exptl_crystal_size_mid 0.380
_exptl_crystal_size_min 0.050
_refine_diff_density_max 0.585
_refine_diff_density_min -0.363
_refine_ls_extinction_method none
_refine_ls_goodness_of_fit_ref 1.054
_refine_ls_hydrogen_treatment constr
_refine_ls_matrix_type full
_refine_ls_number_parameters 604
_refine_ls_number_reflns 9499
_refine_ls_number_restraints 0
_refine_ls_restrained_S_all 1.054
_refine_ls_R_factor_all 0.0503
_refine_ls_R_factor_gt 0.0361
_refine_ls_shift/su_max 0.001
_refine_ls_shift/su_mean 0.000
_refine_ls_structure_factor_coef Fsqd
_refine_ls_weighting_details 'w=1/[\s^2^(Fo^2^)+(0.0491P)^2^] where P=(Fo^2^+2Fc^2^)/3'
_refine_ls_weighting_scheme calc
_refine_ls_wR_factor_gt 0.0887
_refine_ls_wR_factor_ref 0.0929
_reflns_number_gt 7512
_reflns_number_total 9499
_reflns_threshold_expression 'I > 2\s(I)'
_cod_data_source_file c6dt01479h2.cif
_cod_data_source_block C48H40N15NbOP2
_cod_depositor_comments 'Adding full bibliography for 7039248--7039250.cif.'
_cod_database_code 7039249

loop_
_space_group_symop_operation_xyz
'x, y, z'
'-x, -y, -z'

loop_
_atom_site_type_symbol
_atom_site_label
_atom_site_fract_x
_atom_site_fract_y
_atom_site_fract_z
_atom_site_U_iso_or_equiv
_atom_site_adp_type
_atom_site_calc_flag
_atom_site_refinement_flags_adp
_atom_site_refinement_flags_posn
_atom_site_occupancy
Nb Nb1 0.32283(2) 0.21944(2) 0.25635(2) 0.02543(7) Uani d . . 1
P P1 0.29071(4) 0.40133(4) 0.67499(4) 0.02065(13) Uani d . . 1
P P2 0.93202(4) 0.02303(4) 0.22139(4) 0.02083(13) Uani d . . 1
O O1 0.27334(14) 0.11767(13) 0.30136(12) 0.0398(4) Uani d . . 1
N N1 0.20893(16) 0.26532(15) 0.15173(15) 0.0341(5) Uani d . . 1
N N2 0.18388(15) 0.34008(15) 0.09626(14) 0.0292(4) Uani d . . 1
N N3 0.15487(17) 0.40773(17) 0.04171(16) 0.0419(5) Uani d . . 1
N N4 0.21692(18) 0.33454(17) 0.34351(16) 0.0410(5) Uani d . . 1
N N5 0.13146(17) 0.32705(14) 0.37867(14) 0.0314(5) Uani d . . 1
N N6 0.04936(18) 0.32511(17) 0.41297(17) 0.0441(6) Uani d . . 1
N N7 0.44103(17) 0.19571(16) 0.35456(15) 0.0388(5) Uani d . . 1
N N8 0.51084(16) 0.23658(15) 0.36654(14) 0.0306(5) Uani d . . 1
N N9 0.57759(18) 0.27228(18) 0.38258(18) 0.0488(6) Uani d . . 1
N N10 0.43376(16) 0.13311(15) 0.15523(15) 0.0365(5) Uani d . . 1
N N11 0.48786(19) 0.16352(17) 0.09260(17) 0.0460(6) Uani d . . 1
N N12 0.5397(3) 0.1886(2) 0.0319(2) 0.0917(11) Uani d . . 1
N N13 0.38382(15) 0.35567(14) 0.19671(14) 0.0314(5) Uani d . . 1
N N14 0.36147(14) 0.44852(14) 0.18697(12) 0.0249(4) Uani d . . 1
N N15 0.34266(17) 0.53829(15) 0.17576(15) 0.0411(5) Uani d . . 1
C C1 0.15210(16) 0.40382(15) 0.70220(16) 0.0223(5) Uani d . . 1
C C2 0.11247(18) 0.39771(16) 0.79712(17) 0.0282(5) Uani d . . 1
H H2 0.1593 0.3877 0.8479 0.034 Uiso calc U R 1
C C3 0.0040(2) 0.40642(18) 0.8161(2) 0.0398(6) Uani d . . 1
H H3 -0.024 0.4034 0.8804 0.048 Uiso calc U R 1
C C4 -0.06343(19) 0.41949(18) 0.7423(2) 0.0446(7) Uani d . . 1
H H4 -0.138 0.4269 0.7561 0.054 Uiso calc U R 1
C C5 -0.0240(2) 0.4218(2) 0.6492(2) 0.0443(7) Uani d . . 1
H H5 -0.071 0.4291 0.599 0.053 Uiso calc U R 1
C C6 0.08434(19) 0.41360(18) 0.62788(18) 0.0323(6) Uani d . . 1
H H6 0.1118 0.4146 0.5633 0.039 Uiso calc U R 1
C C7 0.34000(16) 0.45273(17) 0.77115(15) 0.0223(5) Uani d . . 1
C C8 0.35917(18) 0.39545(19) 0.85813(16) 0.0300(5) Uani d . . 1
H H8 0.3542 0.3253 0.8643 0.036 Uiso calc U R 1
C C9 0.38541(18) 0.4409(2) 0.93534(17) 0.0364(6) Uani d . . 1
H H9 0.398 0.4022 0.9946 0.044 Uiso calc U R 1
C C10 0.39321(18) 0.5427(2) 0.92604(18) 0.0353(6) Uani d . . 1
H H10 0.4095 0.5742 0.9796 0.042 Uiso calc U R 1
C C11 0.37754(17) 0.59885(19) 0.83985(17) 0.0303(5) Uani d . . 1
H H11 0.3855 0.668 0.8335 0.036 Uiso calc U R 1
C C12 0.35023(16) 0.55446(17) 0.76246(16) 0.0248(5) Uani d . . 1
H H12 0.3385 0.5936 0.7033 0.03 Uiso calc U R 1
C C13 0.29659(17) 0.48183(16) 0.56812(15) 0.0226(5) Uani d . . 1
C C14 0.37776(18) 0.44908(18) 0.49795(16) 0.0280(5) Uani d . . 1
H H14 0.43 0.3835 0.5059 0.034 Uiso calc U R 1
C C15 0.38243(19) 0.5123(2) 0.41611(17) 0.0348(6) Uani d . . 1
H H15 0.4376 0.4897 0.3675 0.042 Uiso calc U R 1
C C16 0.3074(2) 0.6076(2) 0.40498(17) 0.0349(6) Uani d . . 1
H H16 0.3111 0.6508 0.3488 0.042 Uiso calc U R 1
C C17 0.22676(19) 0.64074(18) 0.47495(17) 0.0320(5) Uani d . . 1
H H17 0.1755 0.7069 0.4668 0.038 Uiso calc U R 1
C C18 0.21985(18) 0.57849(17) 0.55707(16) 0.0271(5) Uani d . . 1
H H18 0.1639 0.6011 0.605 0.033 Uiso calc U R 1
C C19 0.36950(17) 0.26970(16) 0.65497(15) 0.0249(5) Uani d . . 1
C C20 0.3255(2) 0.20394(18) 0.60902(17) 0.0326(5) Uani d . . 1
H H20 0.2533 0.2275 0.5909 0.039 Uiso calc U R 1
C C21 0.3871(2) 0.10364(19) 0.58955(18) 0.0408(6) Uani d . . 1
H H21 0.3573 0.0584 0.5576 0.049 Uiso calc U R 1
C C22 0.4918(2) 0.0692(2) 0.61647(18) 0.0432(7) Uani d . . 1
H H22 0.5337 0.0001 0.6035 0.052 Uiso calc U R 1
C C23 0.5354(2) 0.1347(2) 0.66205(18) 0.0401(6) Uani d . . 1
H H23 0.6075 0.1106 0.6805 0.048 Uiso calc U R 1
C C24 0.47531(18) 0.23559(19) 0.68130(17) 0.0335(6) Uani d . . 1
H H24 0.506 0.281 0.7121 0.04 Uiso calc U R 1
C C25 0.89359(17) 0.02195(16) 0.34659(15) 0.0237(5) Uani d . . 1
C C26 0.81393(18) 0.10527(17) 0.38416(16) 0.0270(5) Uani d . . 1
H H26 0.7849 0.1661 0.3449 0.032 Uiso calc U R 1
C C27 0.77680(19) 0.09918(19) 0.47963(16) 0.0326(5) Uani d . . 1
H H27 0.7221 0.1556 0.5056 0.039 Uiso calc U R 1
C C28 0.8200(2) 0.0109(2) 0.53591(17) 0.0360(6) Uani d . . 1
H H28 0.7949 0.0071 0.601 0.043 Uiso calc U R 1
C C29 0.8988(2) -0.07199(19) 0.49954(17) 0.0373(6) Uani d . . 1
H H29 0.9276 -0.1324 0.5394 0.045 Uiso calc U R 1
C C30 0.93600(19) -0.06744(18) 0.40493(17) 0.0312(5) Uani d . . 1
H H30 0.9901 -0.1247 0.3796 0.037 Uiso calc U R 1
C C31 0.91456(16) 0.15540(16) 0.17574(15) 0.0214(5) Uani d . . 1
C C32 0.95393(17) 0.22407(16) 0.22460(16) 0.0245(5) Uani d . . 1
H H32 0.9848 0.2023 0.2843 0.029 Uiso calc U R 1
C C33 0.94766(17) 0.32373(16) 0.18545(16) 0.0268(5) Uani d . . 1
H H33 0.9744 0.3705 0.2185 0.032 Uiso calc U R 1
C C34 0.90303(18) 0.35563(17) 0.09910(16) 0.0284(5) Uani d . . 1
H H34 0.8998 0.424 0.0724 0.034 Uiso calc U R 1
C C35 0.86261(18) 0.28843(17) 0.05062(16) 0.0294(5) Uani d . . 1
H H35 0.8312 0.3114 -0.0087 0.035 Uiso calc U R 1
C C36 0.86777(17) 0.18839(17) 0.08823(15) 0.0247(5) Uani d . . 1
H H36 0.8399 0.1425 0.0552 0.03 Uiso calc U R 1
C C37 0.84803(17) -0.03674(16) 0.16161(15) 0.0237(5) Uani d . . 1
C C38 0.8880(2) -0.09351(18) 0.08096(17) 0.0330(5) Uani d . . 1
H H38 0.9605 -0.1019 0.0579 0.04 Uiso calc U R 1
C C39 0.8227(2) -0.1377(2) 0.03447(18) 0.0393(6) Uani d . . 1
H H39 0.8507 -0.1777 -0.0198 0.047 Uiso calc U R 1
C C40 0.7171(2) -0.1240(2) 0.06644(19) 0.0420(7) Uani d . . 1
H H40 0.6723 -0.1545 0.0341 0.05 Uiso calc U R 1
C C41 0.6757(2) -0.0657(2) 0.14579(19) 0.0407(6) Uani d . . 1
H H41 0.6024 -0.0553 0.167 0.049 Uiso calc U R 1
C C42 0.74109(19) -0.02287(18) 0.19391(18) 0.0330(6) Uani d . . 1
H H42 0.7132 0.016 0.2489 0.04 Uiso calc U R 1
C C43 1.06948(17) -0.05000(16) 0.19910(15) 0.0239(5) Uani d . . 1
C C44 1.09661(18) -0.15997(17) 0.20317(16) 0.0296(5) Uani d . . 1
H H44 1.0429 -0.1954 0.2199 0.035 Uiso calc U R 1
C C45 1.20235(19) -0.21666(18) 0.18266(17) 0.0332(6) Uani d . . 1
H H45 1.2214 -0.2911 0.1857 0.04 Uiso calc U R 1
C C46 1.27996(19) -0.16431(19) 0.15781(17) 0.0348(6) Uani d . . 1
H H46 1.3518 -0.2034 0.1421 0.042 Uiso calc U R 1
C C47 1.25474(19) -0.05669(19) 0.15559(17) 0.0343(6) Uani d . . 1
H H47 1.3091 -0.0218 0.1399 0.041 Uiso calc U R 1
C C48 1.14911(17) 0.00096(18) 0.17640(16) 0.0280(5) Uani d . . 1
H H48 1.1314 0.0753 0.1751 0.034 Uiso calc U R 1

loop_
_atom_site_aniso_label
_atom_site_aniso_U_11
_atom_site_aniso_U_22
_atom_site_aniso_U_33
_atom_site_aniso_U_12
_atom_site_aniso_U_13
_atom_site_aniso_U_23
Nb1 0.02905(12) 0.02087(11) 0.02772(13) -0.00985(8) -0.00275(8) 0.00334(8)
P1 0.0206(3) 0.0218(3) 0.0198(3) -0.0062(2) -0.0018(2) -0.0001(2)
P2 0.0247(3) 0.0160(3) 0.0214(3) -0.0056(2) 0.0004(2) 0.0001(2)
O1 0.0535(11) 0.0360(10) 0.0372(10) -0.0264(8) -0.0003(8) 0.0053(8)
N1 0.0353(12) 0.0297(11) 0.0406(13) -0.0128(9) -0.0119(9) 0.0022(9)
N2 0.0249(10) 0.0362(12) 0.0281(11) -0.0102(9) 0.0001(8) -0.0064(9)
N3 0.0429(13) 0.0427(13) 0.0365(13) -0.0081(10) -0.0024(10) 0.0083(10)
N4 0.0416(13) 0.0360(12) 0.0489(14) -0.0158(10) 0.0038(11) -0.0126(10)
N5 0.0395(13) 0.0243(10) 0.0288(11) -0.0051(9) -0.0022(10) -0.0045(8)
N6 0.0416(13) 0.0341(12) 0.0534(15) -0.0071(10) 0.0092(11) -0.0058(10)
N7 0.0469(13) 0.0347(12) 0.0391(13) -0.0177(10) -0.0174(10) 0.0128(10)
N8 0.0313(11) 0.0256(10) 0.0283(11) 0.0016(9) -0.0029(9) 0.0061(8)
N9 0.0384(13) 0.0499(14) 0.0612(16) -0.0171(11) -0.0147(12) 0.0105(12)
N10 0.0354(12) 0.0299(11) 0.0415(13) -0.0068(9) 0.0052(10) 0.0002(9)
N11 0.0491(14) 0.0341(12) 0.0459(15) 0.0015(10) 0.0074(12) -0.0040(11)
N12 0.113(3) 0.068(2) 0.078(2) -0.0167(18) 0.059(2) 0.0031(17)
N13 0.0313(11) 0.0221(10) 0.0419(12) -0.0101(8) -0.0025(9) 0.0040(9)
N14 0.0245(10) 0.0282(11) 0.0203(10) -0.0064(8) 0.0037(7) 0.0008(8)
N15 0.0514(14) 0.0211(11) 0.0426(13) -0.0010(9) 0.0135(10) 0.0012(9)
C1 0.0202(11) 0.0163(10) 0.0302(12) -0.0042(8) -0.0021(9) -0.0013(9)
C2 0.0290(12) 0.0217(11) 0.0348(14) -0.0094(9) 0.0038(10) -0.0046(10)
C3 0.0355(14) 0.0264(13) 0.0578(18) -0.0132(11) 0.0176(13) -0.0061(12)
C4 0.0190(12) 0.0246(13) 0.090(2) -0.0090(10) 0.0026(14) 0.0056(13)
C5 0.0316(14) 0.0368(15) 0.070(2) -0.0180(12) -0.0204(14) 0.0147(14)
C6 0.0335(13) 0.0313(13) 0.0364(14) -0.0154(10) -0.0105(11) 0.0057(11)
C7 0.0185(10) 0.0309(12) 0.0191(11) -0.0090(9) -0.0012(8) -0.0030(9)
C8 0.0293(12) 0.0366(13) 0.0254(13) -0.0117(10) -0.0042(10) 0.0027(10)
C9 0.0283(13) 0.0577(17) 0.0230(13) -0.0113(12) -0.0053(10) 0.0027(12)
C10 0.0222(12) 0.0556(17) 0.0305(14) -0.0111(11) -0.0028(10) -0.0151(12)
C11 0.0203(11) 0.0356(13) 0.0372(14) -0.0094(10) -0.0009(10) -0.0097(11)
C12 0.0186(11) 0.0319(12) 0.0248(12) -0.0089(9) 0.0008(9) -0.0012(10)
C13 0.0268(11) 0.0244(11) 0.0202(11) -0.0119(9) -0.0063(9) -0.0001(9)
C14 0.0272(12) 0.0323(12) 0.0256(12) -0.0098(10) -0.0026(9) 0.0002(10)
C15 0.0330(13) 0.0502(16) 0.0249(13) -0.0187(12) -0.0005(10) 0.0011(11)
C16 0.0409(14) 0.0437(15) 0.0266(13) -0.0227(12) -0.0114(11) 0.0104(11)
C17 0.0379(14) 0.0253(12) 0.0360(14) -0.0120(10) -0.0162(11) 0.0057(10)
C18 0.0286(12) 0.0265(12) 0.0273(13) -0.0078(9) -0.0063(10) -0.0019(10)
C19 0.0260(12) 0.0224(11) 0.0229(12) -0.0029(9) 0.0035(9) 0.0024(9)
C20 0.0350(13) 0.0318(13) 0.0299(13) -0.0070(10) 0.0005(10) -0.0053(10)
C21 0.0597(18) 0.0284(13) 0.0340(15) -0.0120(12) 0.0045(12) -0.0086(11)
C22 0.0614(19) 0.0240(13) 0.0330(15) 0.0032(12) 0.0101(13) 0.0003(11)
C23 0.0329(14) 0.0388(15) 0.0367(15) 0.0069(11) 0.0037(11) 0.0054(12)
C24 0.0303(13) 0.0375(14) 0.0294(13) -0.0049(11) 0.0006(10) -0.0002(11)
C25 0.0294(12) 0.0211(11) 0.0218(12) -0.0097(9) -0.0020(9) 0.0023(9)
C26 0.0331(13) 0.0227(11) 0.0253(12) -0.0085(10) 0.0010(10) 0.0000(9)
C27 0.0374(14) 0.0357(14) 0.0267(13) -0.0151(11) 0.0058(10) -0.0038(10)
C28 0.0460(15) 0.0478(16) 0.0212(13) -0.0266(13) 0.0029(11) 0.0018(11)
C29 0.0483(16) 0.0348(14) 0.0295(14) -0.0143(12) -0.0070(11) 0.0119(11)
C30 0.0380(13) 0.0241(12) 0.0304(13) -0.0074(10) -0.0032(10) 0.0030(10)
C31 0.0236(11) 0.0170(10) 0.0216(11) -0.0039(8) 0.0036(9) 0.0004(8)
C32 0.0282(12) 0.0210(11) 0.0233(12) -0.0060(9) -0.0006(9) 0.0017(9)
C33 0.0276(12) 0.0199(11) 0.0316(13) -0.0058(9) 0.0053(10) -0.0037(9)
C34 0.0330(13) 0.0194(11) 0.0290(13) -0.0046(9) 0.0086(10) 0.0023(9)
C35 0.0351(13) 0.0254(12) 0.0223(12) -0.0016(10) 0.0030(10) 0.0039(10)
C36 0.0251(11) 0.0231(11) 0.0241(12) -0.0043(9) 0.0019(9) -0.0015(9)
C37 0.0294(12) 0.0174(10) 0.0244(12) -0.0068(9) -0.0041(9) 0.0038(9)
C38 0.0421(14) 0.0310(13) 0.0285(13) -0.0141(11) -0.0018(11) -0.0017(10)
C39 0.0606(18) 0.0358(14) 0.0285(14) -0.0231(13) -0.0058(12) -0.0039(11)
C40 0.0590(18) 0.0395(15) 0.0387(16) -0.0297(13) -0.0220(13) 0.0090(12)
C41 0.0366(14) 0.0467(16) 0.0450(16) -0.0223(12) -0.0102(12) 0.0085(13)
C42 0.0340(13) 0.0316(13) 0.0345(14) -0.0116(10) -0.0017(11) 0.0010(11)
C43 0.0257(11) 0.0200(11) 0.0243(12) -0.0033(9) -0.0030(9) -0.0008(9)
C44 0.0337(13) 0.0208(11) 0.0329(14) -0.0059(10) -0.0006(10) 0.0001(10)
C45 0.0384(14) 0.0239(12) 0.0314(14) 0.0025(10) -0.0058(11) -0.0012(10)
C46 0.0292(13) 0.0395(14) 0.0288(13) 0.0019(11) -0.0004(10) -0.0022(11)
C47 0.0278(13) 0.0391(14) 0.0352(14) -0.0088(11) -0.0009(10) 0.0024(11)
C48 0.0283(12) 0.0243(12) 0.0300(13) -0.0057(9) -0.0011(10) 0.0014(10)

loop_
_atom_type_symbol
_atom_type_description
_atom_type_scat_dispersion_real
_atom_type_scat_dispersion_imag
_atom_type_scat_source
C C 0.0033 0.0016 'International Tables Vol C Tables 4.2.6.8 and 6.1.1.4'
H H 0.0000 0.0000 'International Tables Vol C Tables 4.2.6.8 and 6.1.1.4'
N N 0.0061 0.0033 'International Tables Vol C Tables 4.2.6.8 and 6.1.1.4'
O O 0.0106 0.0060 'International Tables Vol C Tables 4.2.6.8 and 6.1.1.4'
P P 0.1023 0.0942 'International Tables Vol C Tables 4.2.6.8 and 6.1.1.4'
Nb Nb -2.0727 0.6215 'International Tables Vol C Tables 4.2.6.8 and 6.1.1.4'

loop_
_geom_angle_atom_site_label_1
_geom_angle_atom_site_label_2
_geom_angle_atom_site_label_3
_geom_angle
O1 Nb1 N7 95.34(8)
O1 Nb1 N10 96.15(8)
N7 Nb1 N10 91.27(9)
O1 Nb1 N1 93.22(8)
N7 Nb1 N1 171.24(7)
N10 Nb1 N1 89.61(8)
O1 Nb1 N4 95.36(8)
N7 Nb1 N4 90.19(9)
N10 Nb1 N4 168.21(8)
N1 Nb1 N4 87.20(8)
O1 Nb1 N13 178.62(8)
N7 Nb1 N13 85.70(7)
N10 Nb1 N13 84.73(7)
N1 Nb1 N13 85.71(7)
N4 Nb1 N13 83.72(8)
C7 P1 C13 109.76(10)
C7 P1 C19 110.43(10)
C13 P1 C19 109.35(10)
C7 P1 C1 109.72(10)
C13 P1 C1 107.57(10)
C19 P1 C1 109.96(10)
C31 P2 C25 109.64(10)
C31 P2 C43 109.27(10)
C25 P2 C43 111.24(10)
C31 P2 C37 109.78(10)
C25 P2 C37 108.42(10)
C43 P2 C37 108.47(10)
N2 N1 Nb1 134.05(16)
N3 N2 N1 175.2(2)
N5 N4 Nb1 123.82(16)
N6 N5 N4 176.6(2)
N8 N7 Nb1 134.53(16)
N9 N8 N7 176.2(2)
N11 N10 Nb1 129.15(17)
N12 N11 N10 177.4(3)
N14 N13 Nb1 143.97(16)
N15 N14 N13 177.9(2)
C6 C1 C2 120.3(2)
C6 C1 P1 119.37(17)
C2 C1 P1 120.32(17)
C3 C2 C1 119.1(2)
C3 C2 H2 120.5
C1 C2 H2 120.5
C4 C3 C2 120.3(2)
C4 C3 H3 119.8
C2 C3 H3 119.8
C5 C4 C3 120.6(2)
C5 C4 H4 119.7
C3 C4 H4 119.7
C4 C5 C6 120.4(2)
C4 C5 H5 119.8
C6 C5 H5 119.8
C5 C6 C1 119.2(2)
C5 C6 H6 120.4
C1 C6 H6 120.4
C12 C7 C8 119.4(2)
C12 C7 P1 119.69(16)
C8 C7 P1 120.70(17)
C9 C8 C7 120.0(2)
C9 C8 H8 120.0
C7 C8 H8 120.0
C10 C9 C8 119.9(2)
C10 C9 H9 120.1
C8 C9 H9 120.1
C11 C10 C9 120.6(2)
C11 C10 H10 119.7
C9 C10 H10 119.7
C10 C11 C12 119.9(2)
C10 C11 H11 120.0
C12 C11 H11 120.0
C11 C12 C7 120.2(2)
C11 C12 H12 119.9
C7 C12 H12 119.9
C14 C13 C18 120.4(2)
C14 C13 P1 120.09(16)
C18 C13 P1 119.50(17)
C13 C14 C15 119.7(2)
C13 C14 H14 120.1
C15 C14 H14 120.1
C16 C15 C14 120.2(2)
C16 C15 H15 119.9
C14 C15 H15 119.9
C15 C16 C17 120.3(2)
C15 C16 H16 119.9
C17 C16 H16 119.9
C16 C17 C18 120.6(2)
C16 C17 H17 119.7
C18 C17 H17 119.7
C17 C18 C13 118.8(2)
C17 C18 H18 120.6
C13 C18 H18 120.6
C20 C19 C24 120.3(2)
C20 C19 P1 119.22(17)
C24 C19 P1 120.44(18)
C19 C20 C21 119.7(2)
C19 C20 H20 120.1
C21 C20 H20 120.1
C22 C21 C20 120.2(2)
C22 C21 H21 119.9
C20 C21 H21 119.9
C23 C22 C21 120.0(2)
C23 C22 H22 120.0
C21 C22 H22 120.0
C22 C23 C24 120.6(2)
C22 C23 H23 119.7
C24 C23 H23 119.7
C23 C24 C19 119.2(2)
C23 C24 H24 120.4
C19 C24 H24 120.4
C26 C25 C30 119.7(2)
C26 C25 P2 120.17(16)
C30 C25 P2 119.79(17)
C25 C26 C27 119.8(2)
C25 C26 H26 120.1
C27 C26 H26 120.1
C28 C27 C26 119.5(2)
C28 C27 H27 120.2
C26 C27 H27 120.2
C29 C28 C27 121.2(2)
C29 C28 H28 119.4
C27 C28 H28 119.4
C28 C29 C30 120.0(2)
C28 C29 H29 120.0
C30 C29 H29 120.0
C29 C30 C25 119.7(2)
C29 C30 H30 120.1
C25 C30 H30 120.1
C32 C31 C36 119.94(19)
C32 C31 P2 119.79(16)
C36 C31 P2 120.14(16)
C33 C32 C31 119.6(2)
C33 C32 H32 120.2
C31 C32 H32 120.2
C34 C33 C32 120.4(2)
C34 C33 H33 119.8
C32 C33 H33 119.8
C33 C34 C35 120.3(2)
C33 C34 H34 119.8
C35 C34 H34 119.8
C36 C35 C34 120.4(2)
C36 C35 H35 119.8
C34 C35 H35 119.8
C35 C36 C31 119.2(2)
C35 C36 H36 120.4
C31 C36 H36 120.4
C38 C37 C42 119.6(2)
C38 C37 P2 120.42(18)
C42 C37 P2 119.89(17)
C39 C38 C37 120.2(2)
C39 C38 H38 119.9
C37 C38 H38 119.9
C40 C39 C38 120.1(2)
C40 C39 H39 119.9
C38 C39 H39 119.9
C39 C40 C41 120.2(2)
C39 C40 H40 119.9
C41 C40 H40 119.9
C42 C41 C40 120.0(3)
C42 C41 H41 120.0
C40 C41 H41 120.0
C41 C42 C37 119.8(2)
C41 C42 H42 120.1
C37 C42 H42 120.1
C48 C43 C44 119.6(2)
C48 C43 P2 120.84(16)
C44 C43 P2 119.53(17)
C45 C44 C43 119.7(2)
C45 C44 H44 120.2
C43 C44 H44 120.2
C46 C45 C44 119.8(2)
C46 C45 H45 120.1
C44 C45 H45 120.1
C47 C46 C45 121.0(2)
C47 C46 H46 119.5
C45 C46 H46 119.5
C46 C47 C48 119.7(2)
C46 C47 H47 120.2
C48 C47 H47 120.2
C43 C48 C47 120.2(2)
C43 C48 H48 119.9
C47 C48 H48 119.9

loop_
_geom_bond_atom_site_label_1
_geom_bond_atom_site_label_2
_geom_bond_distance
Nb1 O1 1.7147(15)
Nb1 N7 2.085(2)
Nb1 N10 2.098(2)
Nb1 N1 2.1030(19)
Nb1 N4 2.136(2)
Nb1 N13 2.2553(18)
P1 C7 1.788(2)
P1 C13 1.793(2)
P1 C19 1.794(2)
P1 C1 1.800(2)
P2 C31 1.790(2)
P2 C25 1.792(2)
P2 C43 1.794(2)
P2 C37 1.796(2)
N1 N2 1.206(3)
N2 N3 1.140(3)
N4 N5 1.205(3)
N5 N6 1.141(3)
N7 N8 1.204(3)
N8 N9 1.138(3)
N10 N11 1.202(3)
N11 N12 1.135(3)
N13 N14 1.187(2)
N14 N15 1.152(2)
C1 C6 1.392(3)
C1 C2 1.398(3)
C2 C3 1.385(3)
C2 H2 0.95
C3 C4 1.379(4)
C3 H3 0.95
C4 C5 1.368(4)
C4 H4 0.95
C5 C6 1.390(3)
C5 H5 0.95
C6 H6 0.95
C7 C12 1.390(3)
C7 C8 1.396(3)
C8 C9 1.384(3)
C8 H8 0.95
C9 C10 1.380(4)
C9 H9 0.95
C10 C11 1.377(3)
C10 H10 0.95
C11 C12 1.384(3)
C11 H11 0.95
C12 H12 0.95
C13 C14 1.384(3)
C13 C18 1.398(3)
C14 C15 1.385(3)
C14 H14 0.95
C15 C16 1.375(3)
C15 H15 0.95
C16 C17 1.379(3)
C16 H16 0.95
C17 C18 1.386(3)
C17 H17 0.95
C18 H18 0.95
C19 C20 1.383(3)
C19 C24 1.391(3)
C20 C21 1.385(3)
C20 H20 0.95
C21 C22 1.380(4)
C21 H21 0.95
C22 C23 1.375(4)
C22 H22 0.95
C23 C24 1.384(3)
C23 H23 0.95
C24 H24 0.95
C25 C26 1.391(3)
C25 C30 1.400(3)
C26 C27 1.395(3)
C26 H26 0.95
C27 C28 1.376(3)
C27 H27 0.95
C28 C29 1.376(4)
C28 H28 0.95
C29 C30 1.383(3)
C29 H29 0.95
C30 H30 0.95
C31 C32 1.400(3)
C31 C36 1.402(3)
C32 C33 1.382(3)
C32 H32 0.95
C33 C34 1.374(3)
C33 H33 0.95
C34 C35 1.389(3)
C34 H34 0.95
C35 C36 1.383(3)
C35 H35 0.95
C36 H36 0.95
C37 C38 1.390(3)
C37 C42 1.392(3)
C38 C39 1.377(3)
C38 H38 0.95
C39 C40 1.374(4)
C39 H39 0.95
C40 C41 1.388(4)
C40 H40 0.95
C41 C42 1.380(3)
C41 H41 0.95
C42 H42 0.95
C43 C48 1.390(3)
C43 C44 1.403(3)
C44 C45 1.389(3)
C44 H44 0.95
C45 C46 1.385(3)
C45 H45 0.95
C46 C47 1.374(3)
C46 H46 0.95
C47 C48 1.392(3)
C47 H47 0.95
C48 H48 0.95
